data_7131740
loop_
_publ_author_name
'Dapkekar, Anil Balajirao'
'Satyanarayana, Gedu'

_publ_section_title
;
 An electrochemical cascade process: synthesis of 3-selenylindoles from
 2-alkynylanilines with diselenides.
;
_journal_name_full 'Chemical communications (Cambridge, England)'
_journal_paper_doi 10.1039/d3cc02294c
_journal_year 2023
_chemical_formula_moiety 'C28 H23 N O2 S Se'
_chemical_formula_sum 'C28 H23 N O2 S Se'
_chemical_formula_weight 516.49
_space_group_crystal_system monoclinic
_space_group_IT_number 4
_space_group_name_Hall 'P 2yb'
_space_group_name_H-M_alt 'P 1 21 1'
_atom_sites_solution_hydrogens geom
_atom_sites_solution_primary iterative
_audit_creation_date 2023-05-11
_audit_creation_method
;
Olex2 1.5
(compiled 2023.03.06 svn.rbb2c1857 for OlexSys, GUI svn.r6748)
;
_audit_update_record
;
2023-05-11 deposited with the CCDC.	2023-06-19 downloaded from the CCDC.
;
_cell_angle_alpha 90
_cell_angle_beta 92.163(3)
_cell_angle_gamma 90
_cell_formula_units_Z 2
_cell_length_a 9.9442(10)
_cell_length_b 11.3228(10)
_cell_length_c 10.8455(10)
_cell_measurement_reflns_used 8094
_cell_measurement_temperature 299.00
_cell_measurement_theta_max 26.31
_cell_measurement_theta_min 2.60
_cell_volume 1220.3(2)
_computing_cell_refinement 'SAINT V8.40B (?, 2016)'
_computing_data_reduction 'SAINT V8.40B (?, 2016)'
_computing_molecular_graphics 'Olex2 1.5 (Dolomanov et al., 2009)'
_computing_publication_material 'Olex2 1.5 (Dolomanov et al., 2009)'
_computing_structure_refinement 'XL  (Sheldrick, 2008)'
_computing_structure_solution 'olex2.solve 1.5 (Bourhis et al., 2015)'
_diffrn_ambient_temperature 299.00
_diffrn_measured_fraction_theta_full 0.997
_diffrn_measured_fraction_theta_max 0.995
_diffrn_measurement_device_type 'Bruker APEX-II CCD'
_diffrn_measurement_method '\f and \w scans'
_diffrn_radiation_type MoK\a
_diffrn_radiation_wavelength 0.71073
_diffrn_reflns_av_R_equivalents 0.0332
_diffrn_reflns_av_unetI/netI 0.0583
_diffrn_reflns_Laue_measured_fraction_full 0.997
_diffrn_reflns_Laue_measured_fraction_max 0.995
_diffrn_reflns_limit_h_max 12
_diffrn_reflns_limit_h_min -12
_diffrn_reflns_limit_k_max 14
_diffrn_reflns_limit_k_min -14
_diffrn_reflns_limit_l_max 13
_diffrn_reflns_limit_l_min -13
_diffrn_reflns_number 12026
_diffrn_reflns_point_group_measured_fraction_full 0.960
_diffrn_reflns_point_group_measured_fraction_max 0.957
_diffrn_reflns_theta_full 25.242
_diffrn_reflns_theta_max 27.103
_diffrn_reflns_theta_min 2.049
_exptl_absorpt_coefficient_mu 1.649
_exptl_absorpt_correction_T_max 0.7455
_exptl_absorpt_correction_T_min 0.5797
_exptl_absorpt_correction_type multi-scan
_exptl_absorpt_process_details
;
SADABS-2016/2 (Bruker,2016/2) was used for absorption correction.
wR2(int) was 0.0965 before and 0.0766 after correction.
The Ratio of minimum to maximum transmission is 0.7776.
The \l/2 correction factor is Not present.
;
_exptl_crystal_colour 'clear light colourless'
_exptl_crystal_colour_lustre clear
_exptl_crystal_colour_modifier light
_exptl_crystal_colour_primary colourless
_exptl_crystal_density_diffrn 1.406
_exptl_crystal_description block
_exptl_crystal_F_000 528
_exptl_crystal_size_max 0.35
_exptl_crystal_size_mid 0.123
_exptl_crystal_size_min 0.096
_refine_diff_density_max 0.222
_refine_diff_density_min -0.292
_refine_diff_density_rms 0.041
_refine_ls_abs_structure_details
;
 Flack x determined using 1794 quotients [(I+)-(I-)]/[(I+)+(I-)]
 (Parsons, Flack and Wagner, Acta Cryst. B69 (2013) 249-259).
;
_refine_ls_abs_structure_Flack 0.042(6)
_refine_ls_extinction_coef 0.006(2)
_refine_ls_extinction_expression Fc^*^=kFc[1+0.001xFc^2^\l^3^/sin(2\q)]^-1/4^
_refine_ls_extinction_method 'SHELXL-2019/1 (Sheldrick 2019)'
_refine_ls_goodness_of_fit_ref 1.018
_refine_ls_hydrogen_treatment constr
_refine_ls_matrix_type full
_refine_ls_number_parameters 295
_refine_ls_number_reflns 5161
_refine_ls_number_restraints 1
_refine_ls_restrained_S_all 1.018
_refine_ls_R_factor_all 0.0364
_refine_ls_R_factor_gt 0.0299
_refine_ls_shift/su_max 0.001
_refine_ls_shift/su_mean 0.000
_refine_ls_structure_factor_coef Fsqd
_refine_ls_weighting_details 'w=1/[\s^2^(Fo^2^)+(0.0120P)^2^] where P=(Fo^2^+2Fc^2^)/3'
_refine_ls_weighting_scheme calc
_refine_ls_wR_factor_gt 0.0655
_refine_ls_wR_factor_ref 0.0698
_reflns_Friedel_coverage 0.829
_reflns_Friedel_fraction_full 0.918
_reflns_Friedel_fraction_max 0.915
_reflns_number_gt 4536
_reflns_number_total 5161
_reflns_threshold_expression 'I > 2\s(I)'
_cod_data_source_file d3cc02294c2.cif
_cod_data_source_block mo_gs_ab_2_560_0m
_cod_database_code 7131740
_shelx_shelxl_version_number 2019/1
_shelx_space_group_comment
;
The symmetry employed for this shelxl refinement is uniquely defined
by the following loop, which should always be used as a source of
symmetry information in preference to the above space-group names.
They are only intended as comments.
;
_shelx_estimated_absorpt_t_max 0.858
_shelx_estimated_absorpt_t_min 0.596
_olex2_refinement_description
;
1. Fixed Uiso
 At 1.2 times of:
  All C(H) groups
 At 1.5 times of:
  All C(H,H,H) groups
2. Uiso/Uaniso restraints and constraints
Uanis(C22) = Uanis(C27)
3.a Aromatic/amide H refined with riding coordinates:
 C6(H6), C7(H7), C3(H3), C4(H4), C21(H21), C20(H20), C19(H19), C18(H18),
 C17(H17), C9(H9), C10(H10), C11(H11), C12(H12), C27(H27), C26(H26), C24(H24),
 C23(H23)
3.b Idealised Me refined as rotating group:
 C1(H1A,H1B,H1C), C28(H28A,H28B,H28C)
;
_olex2_submission_special_instructions 'No special instructions were received'

loop_
_space_group_symop_operation_xyz
'x, y, z'
'-x, y+1/2, -z'

loop_
_atom_site_label
_atom_site_type_symbol
_atom_site_fract_x
_atom_site_fract_y
_atom_site_fract_z
_atom_site_U_iso_or_equiv
_atom_site_adp_type
_atom_site_occupancy
_atom_site_site_symmetry_order
_atom_site_calc_flag
_atom_site_refinement_flags_posn
_atom_site_refinement_flags_adp
_atom_site_refinement_flags_occupancy
_atom_site_disorder_assembly
_atom_site_disorder_group
Se1 Se 0.53922(3) 0.71907(4) 0.21412(3) 0.05030(14) Uani 1 1 d . . . . .
S1 S 0.83298(7) 0.37748(8) 0.46875(8) 0.0439(2) Uani 1 1 d . . . . .
O1 O 0.9567(2) 0.3981(3) 0.4118(2) 0.0607(8) Uani 1 1 d . . . . .
O2 O 0.7981(3) 0.2616(2) 0.5064(3) 0.0612(7) Uani 1 1 d . . . . .
C14 C 0.5895(3) 0.5776(3) 0.2963(3) 0.0381(7) Uani 1 1 d . . . . .
C13 C 0.4988(3) 0.4987(3) 0.3554(3) 0.0373(7) Uani 1 1 d . . . . .
N1 N 0.7098(2) 0.4193(3) 0.3651(2) 0.0378(6) Uani 1 1 d . . . . .
C6 C 0.9006(3) 0.5753(4) 0.6005(3) 0.0464(9) Uani 1 1 d . . . . .
H6 H 0.964497 0.589282 0.541831 0.056 Uiso 1 1 calc R U . . .
C8 C 0.5722(3) 0.4007(3) 0.3964(3) 0.0358(7) Uani 1 1 d . . . . .
C5 C 0.8185(3) 0.4761(3) 0.5920(3) 0.0375(7) Uani 1 1 d . . . . .
C7 C 0.8860(4) 0.6525(4) 0.6967(4) 0.0526(9) Uani 1 1 d . . . . .
H7 H 0.942604 0.717676 0.703654 0.063 Uiso 1 1 calc R U . . .
C2 C 0.7898(4) 0.6361(4) 0.7834(3) 0.0511(9) Uani 1 1 d . . . . .
C1 C 0.7725(5) 0.7256(7) 0.8843(4) 0.0857(14) Uani 1 1 d . . . . .
H1A H 0.722030 0.791735 0.852052 0.129 Uiso 1 1 calc R U . . .
H1B H 0.859308 0.751976 0.914681 0.129 Uiso 1 1 calc R U . . .
H1C H 0.725179 0.690136 0.950316 0.129 Uiso 1 1 calc R U . . .
C3 C 0.7092(4) 0.5375(5) 0.7724(4) 0.0624(12) Uani 1 1 d . . . . .
H3 H 0.643870 0.525034 0.830098 0.075 Uiso 1 1 calc R U . . .
C4 C 0.7224(4) 0.4566(4) 0.6782(4) 0.0552(10) Uani 1 1 d . . . . .
H4 H 0.667480 0.390147 0.673085 0.066 Uiso 1 1 calc R U . . .
C15 C 0.7154(3) 0.5300(3) 0.3038(3) 0.0368(7) Uani 1 1 d . . . . .
C16 C 0.8385(3) 0.5719(4) 0.2441(3) 0.0447(8) Uani 1 1 d . . . . .
C21 C 0.8887(4) 0.6838(4) 0.2688(4) 0.0614(12) Uani 1 1 d . . . . .
H21 H 0.847412 0.732164 0.325368 0.074 Uiso 1 1 calc R U . . .
C20 C 1.0009(4) 0.7233(7) 0.2089(4) 0.0859(16) Uani 1 1 d . . . . .
H20 H 1.035315 0.798206 0.225817 0.103 Uiso 1 1 calc R U . . .
C19 C 1.0618(5) 0.6516(7) 0.1237(6) 0.097(2) Uani 1 1 d . . . . .
H19 H 1.136732 0.678322 0.083227 0.116 Uiso 1 1 calc R U . . .
C18 C 1.0119(5) 0.5427(7) 0.0997(5) 0.0947(19) Uani 1 1 d . . . . .
H18 H 1.052423 0.494720 0.042144 0.114 Uiso 1 1 calc R U . . .
C17 C 0.9011(4) 0.5021(5) 0.1601(4) 0.0698(13) Uani 1 1 d . . . . .
H17 H 0.868428 0.426535 0.143617 0.084 Uiso 1 1 calc R U . . .
C9 C 0.5124(3) 0.3030(4) 0.4488(3) 0.0498(9) Uani 1 1 d . . . . .
H9 H 0.562655 0.237733 0.474759 0.060 Uiso 1 1 calc R U . . .
C10 C 0.3752(4) 0.3074(4) 0.4607(3) 0.0586(11) Uani 1 1 d . . . . .
H10 H 0.331625 0.243426 0.495123 0.070 Uiso 1 1 calc R U . . .
C11 C 0.3003(3) 0.4052(5) 0.4224(3) 0.0564(11) Uani 1 1 d . . . . .
H11 H 0.207913 0.405236 0.433084 0.068 Uiso 1 1 calc R U . . .
C12 C 0.3584(3) 0.5019(4) 0.3691(3) 0.0481(9) Uani 1 1 d . . . . .
H12 H 0.307184 0.566668 0.343196 0.058 Uiso 1 1 calc R U . . .
C22 C 0.4470(3) 0.6551(3) 0.0699(3) 0.0439(6) Uani 1 1 d . . . . .
C27 C 0.4227(3) 0.5371(3) 0.0513(3) 0.0439(6) Uani 1 1 d . . . . .
H27 H 0.450223 0.482439 0.111070 0.053 Uiso 1 1 calc R U . . .
C26 C 0.3570(4) 0.4992(4) -0.0570(3) 0.0537(10) Uani 1 1 d . . . . .
H26 H 0.340019 0.419075 -0.068097 0.064 Uiso 1 1 calc R U . . .
C25 C 0.3163(4) 0.5776(4) -0.1482(3) 0.0547(10) Uani 1 1 d . . . . .
C28 C 0.2507(6) 0.5333(6) -0.2680(4) 0.0870(16) Uani 1 1 d . . . . .
H28A H 0.316224 0.492121 -0.314613 0.131 Uiso 1 1 calc R U . . .
H28B H 0.216130 0.599101 -0.315148 0.131 Uiso 1 1 calc R U . . .
H28C H 0.178373 0.480634 -0.250123 0.131 Uiso 1 1 calc R U . . .
C24 C 0.3403(4) 0.6963(4) -0.1277(4) 0.0604(12) Uani 1 1 d . . . . .
H24 H 0.313547 0.750638 -0.188010 0.072 Uiso 1 1 calc R U . . .
C23 C 0.4034(3) 0.7365(4) -0.0191(3) 0.0536(10) Uani 1 1 d . . . . .
H23 H 0.416427 0.816967 -0.006110 0.064 Uiso 1 1 calc R U . . .

loop_
_atom_site_aniso_label
_atom_site_aniso_U_11
_atom_site_aniso_U_22
_atom_site_aniso_U_33
_atom_site_aniso_U_23
_atom_site_aniso_U_13
_atom_site_aniso_U_12
Se1 0.0611(2) 0.03631(19) 0.0530(2) 0.0010(2) -0.00411(14) 0.00287(18)
S1 0.0364(4) 0.0441(5) 0.0508(5) -0.0051(4) -0.0051(3) 0.0095(4)
O1 0.0344(12) 0.080(2) 0.0680(16) -0.0136(18) 0.0039(11) 0.0157(13)
O2 0.0663(15) 0.0376(15) 0.0781(18) -0.0003(14) -0.0177(13) 0.0083(12)
C14 0.0400(16) 0.040(2) 0.0345(15) -0.0022(16) 0.0009(13) 0.0002(14)
C13 0.0329(15) 0.049(2) 0.0295(15) -0.0030(16) 0.0005(12) -0.0019(14)
N1 0.0319(12) 0.0401(16) 0.0412(14) -0.0029(14) -0.0011(11) 0.0019(11)
C6 0.0358(16) 0.060(2) 0.0434(18) 0.0004(19) 0.0018(14) -0.0074(15)
C8 0.0344(14) 0.0386(18) 0.0340(15) -0.0020(15) -0.0018(12) -0.0065(13)
C5 0.0339(15) 0.0394(19) 0.0388(16) 0.0007(16) -0.0038(13) 0.0023(13)
C7 0.053(2) 0.047(2) 0.057(2) -0.006(2) -0.0021(17) -0.0097(17)
C2 0.052(2) 0.059(3) 0.0418(19) -0.005(2) 0.0037(15) 0.0015(18)
C1 0.099(3) 0.090(4) 0.069(3) -0.029(4) 0.009(2) 0.010(4)
C3 0.060(2) 0.078(3) 0.050(2) -0.007(2) 0.0160(18) -0.013(2)
C4 0.050(2) 0.061(3) 0.055(2) -0.004(2) 0.0081(17) -0.0215(18)
C15 0.0363(15) 0.040(2) 0.0345(15) -0.0040(16) 0.0021(12) -0.0051(13)
C16 0.0357(15) 0.053(2) 0.0456(18) 0.0027(19) 0.0070(13) -0.0049(15)
C21 0.053(2) 0.073(3) 0.059(2) -0.005(2) 0.0027(16) -0.0218(19)
C20 0.063(2) 0.106(4) 0.088(3) 0.016(4) -0.003(2) -0.043(4)
C19 0.054(3) 0.142(6) 0.095(4) 0.025(4) 0.024(3) -0.016(3)
C18 0.073(3) 0.116(6) 0.098(4) 0.008(4) 0.049(3) 0.012(3)
C17 0.063(2) 0.070(3) 0.079(3) -0.002(3) 0.031(2) 0.004(2)
C9 0.0482(19) 0.055(2) 0.0458(19) 0.0074(19) -0.0060(15) -0.0096(17)
C10 0.053(2) 0.076(3) 0.046(2) 0.012(2) -0.0004(16) -0.023(2)
C11 0.0361(17) 0.087(3) 0.0470(19) -0.003(2) 0.0086(15) -0.014(2)
C12 0.0351(17) 0.066(3) 0.0436(19) -0.0053(19) 0.0023(14) 0.0031(16)
C22 0.0526(13) 0.0395(14) 0.0398(12) 0.0047(12) 0.0042(10) 0.0084(11)
C27 0.0526(13) 0.0395(14) 0.0398(12) 0.0047(12) 0.0042(10) 0.0084(11)
C26 0.072(2) 0.046(2) 0.0422(19) -0.0035(19) -0.0027(17) 0.0132(19)
C25 0.053(2) 0.067(3) 0.0440(19) 0.004(2) -0.0031(16) 0.0099(19)
C28 0.117(4) 0.085(4) 0.057(3) -0.001(3) -0.029(3) 0.017(3)
C24 0.064(2) 0.062(4) 0.054(2) 0.025(2) -0.0067(16) 0.007(2)
C23 0.0534(19) 0.042(3) 0.065(2) 0.017(2) -0.0002(15) -0.0004(17)

loop_
_atom_type_symbol
_atom_type_description
_atom_type_scat_dispersion_real
_atom_type_scat_dispersion_imag
_atom_type_scat_source
C C 0.0033 0.0016 'International Tables Vol C Tables 4.2.6.8 and 6.1.1.4'
H H 0.0000 0.0000 'International Tables Vol C Tables 4.2.6.8 and 6.1.1.4'
N N 0.0061 0.0033 'International Tables Vol C Tables 4.2.6.8 and 6.1.1.4'
O O 0.0106 0.0060 'International Tables Vol C Tables 4.2.6.8 and 6.1.1.4'
S S 0.1246 0.1234 'International Tables Vol C Tables 4.2.6.8 and 6.1.1.4'
Se Se -0.0929 2.2259 'International Tables Vol C Tables 4.2.6.8 and 6.1.1.4'

loop_
_geom_angle_atom_site_label_1
_geom_angle_atom_site_label_2
_geom_angle_atom_site_label_3
_geom_angle
_geom_angle_site_symmetry_1
_geom_angle_site_symmetry_3
_geom_angle_publ_flag
C14 Se1 C22 99.99(14) . . ?
O1 S1 O2 120.21(18) . . ?
O1 S1 N1 106.35(15) . . ?
O1 S1 C5 108.98(16) . . ?
O2 S1 N1 105.66(15) . . ?
O2 S1 C5 109.95(18) . . ?
N1 S1 C5 104.45(14) . . ?
C13 C14 Se1 125.2(2) . . ?
C15 C14 Se1 126.1(3) . . ?
C15 C14 C13 108.6(3) . . ?
C8 C13 C14 107.9(3) . . ?
C8 C13 C12 119.7(3) . . ?
C12 C13 C14 132.2(3) . . ?
C8 N1 S1 118.1(2) . . ?
C15 N1 S1 121.1(2) . . ?
C15 N1 C8 107.1(2) . . ?
C5 C6 H6 120.5 . . ?
C7 C6 H6 120.5 . . ?
C7 C6 C5 119.1(3) . . ?
C13 C8 N1 107.4(3) . . ?
C9 C8 C13 122.6(3) . . ?
C9 C8 N1 129.8(3) . . ?
C6 C5 S1 120.1(3) . . ?
C4 C5 S1 119.6(3) . . ?
C4 C5 C6 120.3(3) . . ?
C6 C7 H7 119.0 . . ?
C6 C7 C2 121.9(4) . . ?
C2 C7 H7 119.0 . . ?
C7 C2 C1 120.4(4) . . ?
C3 C2 C7 117.8(4) . . ?
C3 C2 C1 121.8(4) . . ?
C2 C1 H1A 109.5 . . ?
C2 C1 H1B 109.5 . . ?
C2 C1 H1C 109.5 . . ?
H1A C1 H1B 109.5 . . ?
H1A C1 H1C 109.5 . . ?
H1B C1 H1C 109.5 . . ?
C2 C3 H3 119.0 . . ?
C2 C3 C4 122.1(3) . . ?
C4 C3 H3 119.0 . . ?
C5 C4 C3 118.8(4) . . ?
C5 C4 H4 120.6 . . ?
C3 C4 H4 120.6 . . ?
C14 C15 N1 108.9(3) . . ?
C14 C15 C16 128.2(3) . . ?
N1 C15 C16 122.3(3) . . ?
C21 C16 C15 120.4(3) . . ?
C17 C16 C15 120.5(4) . . ?
C17 C16 C21 119.1(4) . . ?
C16 C21 H21 120.1 . . ?
C16 C21 C20 119.7(5) . . ?
C20 C21 H21 120.1 . . ?
C21 C20 H20 119.9 . . ?
C21 C20 C19 120.1(6) . . ?
C19 C20 H20 119.9 . . ?
C20 C19 H19 120.1 . . ?
C18 C19 C20 119.8(5) . . ?
C18 C19 H19 120.1 . . ?
C19 C18 H18 119.8 . . ?
C19 C18 C17 120.4(6) . . ?
C17 C18 H18 119.8 . . ?
C16 C17 C18 120.8(5) . . ?
C16 C17 H17 119.6 . . ?
C18 C17 H17 119.6 . . ?
C8 C9 H9 121.6 . . ?
C10 C9 C8 116.8(4) . . ?
C10 C9 H9 121.6 . . ?
C9 C10 H10 119.2 . . ?
C9 C10 C11 121.6(4) . . ?
C11 C10 H10 119.2 . . ?
C10 C11 H11 119.0 . . ?
C12 C11 C10 122.1(3) . . ?
C12 C11 H11 119.0 . . ?
C13 C12 H12 121.4 . . ?
C11 C12 C13 117.2(4) . . ?
C11 C12 H12 121.4 . . ?
C27 C22 Se1 124.2(3) . . ?
C27 C22 C23 119.7(3) . . ?
C23 C22 Se1 116.1(3) . . ?
C22 C27 H27 120.0 . . ?
C22 C27 C26 120.0(4) . . ?
C26 C27 H27 120.0 . . ?
C27 C26 H26 119.2 . . ?
C25 C26 C27 121.6(4) . . ?
C25 C26 H26 119.2 . . ?
C26 C25 C28 120.5(4) . . ?
C26 C25 C24 117.8(4) . . ?
C24 C25 C28 121.7(4) . . ?
C25 C28 H28A 109.5 . . ?
C25 C28 H28B 109.5 . . ?
C25 C28 H28C 109.5 . . ?
H28A C28 H28B 109.5 . . ?
H28A C28 H28C 109.5 . . ?
H28B C28 H28C 109.5 . . ?
C25 C24 H24 119.2 . . ?
C25 C24 C23 121.7(4) . . ?
C23 C24 H24 119.2 . . ?
C22 C23 H23 120.4 . . ?
C24 C23 C22 119.3(4) . . ?
C24 C23 H23 120.4 . . ?

loop_
_geom_bond_atom_site_label_1
_geom_bond_atom_site_label_2
_geom_bond_distance
_geom_bond_site_symmetry_2
_geom_bond_publ_flag
Se1 C14 1.892(4) . ?
Se1 C22 1.925(4) . ?
S1 O1 1.417(3) . ?
S1 O2 1.422(3) . ?
S1 N1 1.699(3) . ?
S1 C5 1.752(4) . ?
C14 C13 1.438(5) . ?
C14 C15 1.362(4) . ?
C13 C8 1.392(5) . ?
C13 C12 1.410(4) . ?
N1 C8 1.438(4) . ?
N1 C15 1.420(5) . ?
C6 H6 0.9300 . ?
C6 C5 1.389(5) . ?
C6 C7 1.373(5) . ?
C8 C9 1.388(5) . ?
C5 C4 1.380(5) . ?
C7 H7 0.9300 . ?
C7 C2 1.379(5) . ?
C2 C1 1.505(6) . ?
C2 C3 1.377(6) . ?
C1 H1A 0.9600 . ?
C1 H1B 0.9600 . ?
C1 H1C 0.9600 . ?
C3 H3 0.9300 . ?
C3 C4 1.382(6) . ?
C4 H4 0.9300 . ?
C15 C16 1.484(4) . ?
C16 C21 1.384(6) . ?
C16 C17 1.373(6) . ?
C21 H21 0.9300 . ?
C21 C20 1.386(5) . ?
C20 H20 0.9300 . ?
C20 C19 1.387(9) . ?
C19 H19 0.9300 . ?
C19 C18 1.351(9) . ?
C18 H18 0.9300 . ?
C18 C17 1.382(6) . ?
C17 H17 0.9300 . ?
C9 H9 0.9300 . ?
C9 C10 1.376(5) . ?
C10 H10 0.9300 . ?
C10 C11 1.389(7) . ?
C11 H11 0.9300 . ?
C11 C12 1.375(6) . ?
C12 H12 0.9300 . ?
C22 C27 1.371(6) . ?
C22 C23 1.392(5) . ?
C27 H27 0.9300 . ?
C27 C26 1.390(5) . ?
C26 H26 0.9300 . ?
C26 C25 1.379(5) . ?
C25 C28 1.517(6) . ?
C25 C24 1.382(7) . ?
C28 H28A 0.9600 . ?
C28 H28B 0.9600 . ?
C28 H28C 0.9600 . ?
C24 H24 0.9300 . ?
C24 C23 1.390(6) . ?
C23 H23 0.9300 . ?

loop_
_geom_torsion_atom_site_label_1
_geom_torsion_atom_site_label_2
_geom_torsion_atom_site_label_3
_geom_torsion_atom_site_label_4
_geom_torsion
_geom_torsion_site_symmetry_1
_geom_torsion_site_symmetry_2
_geom_torsion_site_symmetry_3
_geom_torsion_site_symmetry_4
_geom_torsion_publ_flag
Se1 C14 C13 C8 175.4(2) . . . . ?
Se1 C14 C13 C12 0.0(5) . . . . ?
Se1 C14 C15 N1 -175.6(2) . . . . ?
Se1 C14 C15 C16 -4.4(5) . . . . ?
Se1 C22 C27 C26 -179.0(3) . . . . ?
Se1 C22 C23 C24 177.8(3) . . . . ?
S1 N1 C8 C13 140.5(2) . . . . ?
S1 N1 C8 C9 -44.1(4) . . . . ?
S1 N1 C15 C14 -139.9(2) . . . . ?
S1 N1 C15 C16 48.1(4) . . . . ?
S1 C5 C4 C3 -177.7(3) . . . . ?
O1 S1 N1 C8 176.1(3) . . . . ?
O1 S1 N1 C15 -48.5(3) . . . . ?
O1 S1 C5 C6 16.5(3) . . . . ?
O1 S1 C5 C4 -165.6(3) . . . . ?
O2 S1 N1 C8 47.3(3) . . . . ?
O2 S1 N1 C15 -177.3(2) . . . . ?
O2 S1 C5 C6 150.2(3) . . . . ?
O2 S1 C5 C4 -31.9(3) . . . . ?
C14 C13 C8 N1 1.1(3) . . . . ?
C14 C13 C8 C9 -174.7(3) . . . . ?
C14 C13 C12 C11 174.3(3) . . . . ?
C14 C15 C16 C21 60.0(5) . . . . ?
C14 C15 C16 C17 -117.5(4) . . . . ?
C13 C14 C15 N1 1.0(4) . . . . ?
C13 C14 C15 C16 172.3(3) . . . . ?
C13 C8 C9 C10 -0.9(5) . . . . ?
N1 S1 C5 C6 -96.9(3) . . . . ?
N1 S1 C5 C4 81.1(3) . . . . ?
N1 C8 C9 C10 -175.7(3) . . . . ?
N1 C15 C16 C21 -129.8(4) . . . . ?
N1 C15 C16 C17 52.7(5) . . . . ?
C6 C5 C4 C3 0.2(6) . . . . ?
C6 C7 C2 C1 -177.1(4) . . . . ?
C6 C7 C2 C3 1.3(6) . . . . ?
C8 C13 C12 C11 -0.6(5) . . . . ?
C8 N1 C15 C14 -0.3(3) . . . . ?
C8 N1 C15 C16 -172.3(3) . . . . ?
C8 C9 C10 C11 -0.3(6) . . . . ?
C5 S1 N1 C8 -68.7(3) . . . . ?
C5 S1 N1 C15 66.7(3) . . . . ?
C5 C6 C7 C2 -1.8(6) . . . . ?
C7 C6 C5 S1 178.9(3) . . . . ?
C7 C6 C5 C4 1.0(5) . . . . ?
C7 C2 C3 C4 -0.1(6) . . . . ?
C2 C3 C4 C5 -0.7(7) . . . . ?
C1 C2 C3 C4 178.4(4) . . . . ?
C15 C14 C13 C8 -1.4(4) . . . . ?
C15 C14 C13 C12 -176.7(3) . . . . ?
C15 N1 C8 C13 -0.5(3) . . . . ?
C15 N1 C8 C9 174.9(3) . . . . ?
C15 C16 C21 C20 -177.6(4) . . . . ?
C15 C16 C17 C18 176.9(4) . . . . ?
C16 C21 C20 C19 0.6(7) . . . . ?
C21 C16 C17 C18 -0.7(7) . . . . ?
C21 C20 C19 C18 -0.3(9) . . . . ?
C20 C19 C18 C17 -0.4(10) . . . . ?
C19 C18 C17 C16 0.9(9) . . . . ?
C17 C16 C21 C20 -0.1(6) . . . . ?
C9 C10 C11 C12 1.0(6) . . . . ?
C10 C11 C12 C13 -0.5(6) . . . . ?
C12 C13 C8 N1 177.2(3) . . . . ?
C12 C13 C8 C9 1.4(5) . . . . ?
C22 Se1 C14 C13 -71.2(3) . . . . ?
C22 Se1 C14 C15 105.0(3) . . . . ?
C22 C27 C26 C25 0.8(6) . . . . ?
C27 C22 C23 C24 -2.4(5) . . . . ?
C27 C26 C25 C28 177.0(4) . . . . ?
C27 C26 C25 C24 -1.4(6) . . . . ?
C26 C25 C24 C23 0.1(6) . . . . ?
C25 C24 C23 C22 1.8(6) . . . . ?
C28 C25 C24 C23 -178.4(4) . . . . ?
C23 C22 C27 C26 1.1(5) . . . . ?
